data_9017683
loop_
_publ_author_name
'Kruger, H.'
'Tropper, P.'
'Haefeker, U.'
'Kaindl, R.'
'Tribus, M.'
'Kahlenberg, V.'
'Wikete, C.'
'Fuchs, M. R.'
'Olieric, V.'

_publ_section_title
;
 Innsbruckite, Mn33(Si2O5)14(OH)38 - a new mineral from the Tyrol, Austria
;
_journal_name_full 'Mineralogical Magazine'
_journal_page_first 1613
_journal_page_last 1627
_journal_volume 78
_journal_year 2014
_chemical_compound_source 'Innsbruck, Tyrol, Austria'
_chemical_formula_sum 'H38 Mn33 O108 Si28'
_chemical_name_mineral Innsbruckite
_space_group_IT_number 8
_space_group_name_Hall 'C -2y'
_space_group_name_H-M_alt 'C 1 m 1'
_symmetry_space_group_name_H-M 'C 1 m 1'
_cell_angle_alpha 90
_cell_angle_beta 91.359
_cell_angle_gamma 90
_cell_length_a 17.2760
_cell_length_b 35.957
_cell_length_c 7.2560
_cell_formula_units_Z 2
_cell_volume 4506.110
_database_code_amcsd 0020609
_exptl_crystal_density_diffrn 3.218
_cod_data_source_file inputs/fixed/downloads/18/18590.cif
_cod_data_source_block 18590
_cod_original_cell_volume 4506.109
_cod_original_formula_sum 'Mn33 Si28 O108 H38'
_cod_database_code 9017683

loop_
_space_group_symop_operation_xyz
x,y,z
1/2+x,1/2+y,z
x,-y,z
1/2+x,1/2-y,z

loop_
_atom_site_label
_atom_site_fract_x
_atom_site_fract_y
_atom_site_fract_z
_atom_site_U_iso_or_equiv
Mn1 -0.00007 0.00000 -0.00641 0.01108
Mn2 -0.00075 0.09116 -0.00791 0.01243
Mn3 -0.00492 0.18235 -0.02038 0.01218
Mn4 -0.50420 0.22490 -0.01923 0.01110
Mn5 -0.00418 0.36577 0.02053 0.01213
Mn6 -0.00187 0.45555 0.04824 0.01168
Mn7 -0.33416 0.45477 0.05570 0.01212
Mn8 -0.33838 0.36274 0.04441 0.01144
Mn9 -0.33658 0.27143 -0.02443 0.01102
Mn10 -0.33637 0.17886 -0.05503 0.01121
Mn11 -0.33534 0.08942 -0.02874 0.01151
Mn12 -0.33399 0.00000 -0.02555 0.01270
Mn13 -0.16928 0.50000 0.07795 0.01260
Mn14 -0.16961 0.40954 0.06113 0.01208
Mn15 -0.17083 0.31954 0.02426 0.01155
Mn16 -0.17120 0.22753 -0.04551 0.01096
Mn17 -0.16715 0.13505 -0.05803 0.01211
Mn18 -0.16700 0.04456 -0.04094 0.01264
Si1 -0.42383 0.45743 -0.37002 0.00770
Si2 -0.27431 0.41440 -0.32811 0.00750
Si3 -0.12420 0.45781 -0.31947 0.00780
Si4 0.02616 0.41603 -0.36719 0.00790
Si5 0.14143 0.45772 -0.62259 0.00810
Si6 -0.21439 0.09021 0.33938 0.00750
Si7 -0.56869 0.45749 -0.63457 0.00780
Si8 -0.40252 0.29837 -0.61783 0.00760
Si9 -0.27746 0.33094 -0.36509 0.00740
Si10 -0.12553 0.29017 -0.39472 0.00770
Si11 -0.47742 0.16785 -0.39876 0.00780
Si12 -0.36990 0.21682 0.34882 0.00780
Si13 -0.21783 0.17444 0.32723 0.00790
Si14 -0.07279 0.22185 0.35587 0.00760
O1 0.05729 0.04508 -0.15660 0.01030
O2 0.10290 0.00000 0.16960 0.01370
O3 -0.27795 0.50000 -0.08980 0.01240
O4 -0.22433 0.45386 0.20540 0.01350
O5 -0.11769 0.45679 -0.09960 0.01030
O6 -0.05190 0.50000 0.20110 0.01360
O7 0.04732 0.50000 -0.11670 0.01250
O8 0.11718 0.45404 -0.83570 0.01100
O9 -0.28124 0.04496 -0.16630 0.01260
O10 -0.22030 0.00000 0.11720 0.01290
O11 -0.10670 0.00000 -0.16630 0.01350
O12 -0.55548 0.45508 -0.85080 0.01050
O13 0.05914 0.13751 -0.13590 0.01220
O14 0.10391 0.09186 0.16570 0.01340
O15 -0.27920 0.41166 -0.10910 0.01010
O16 -0.22710 0.36196 0.17970 0.01410
O17 -0.11890 0.36717 -0.11190 0.01290
O18 -0.05418 0.40905 0.18050 0.01400
O19 -0.45462 0.08578 -0.15210 0.01050
O20 -0.38643 0.13469 0.11950 0.01230
O21 -0.28260 0.13327 -0.18720 0.01350
O22 -0.21879 0.08914 0.12070 0.01120
O23 -0.10806 0.08930 -0.17150 0.01220
O24 -0.06020 0.13716 0.12270 0.01340
O25 -0.44999 0.27043 -0.15010 0.01170
O26 -0.39457 0.31054 0.17120 0.01050
O27 -0.28390 0.32271 -0.14910 0.00950
O28 -0.22644 0.27007 0.12160 0.01260
O29 -0.61896 0.22299 -0.18460 0.01120
O30 -0.55569 0.18302 0.13690 0.01290
O31 -0.45322 0.17687 -0.18980 0.01030
O32 -0.38695 0.21999 0.13090 0.00990
O33 -0.28398 0.22726 -0.17850 0.01230
O34 -0.22286 0.17754 0.10860 0.01130
O35 -0.11277 0.18312 -0.17960 0.01240
O36 -0.06488 0.22836 0.13900 0.01010
O37 -0.49440 0.44523 -0.50740 0.01390
O38 -0.35407 0.42939 -0.42480 0.01100
O39 -0.20847 0.44370 -0.39520 0.01100
O40 -0.06254 0.42934 -0.41070 0.01190
O41 0.07559 0.44574 -0.48010 0.01490
O42 -0.28470 0.06805 0.43290 0.01370
O43 -0.13618 0.07128 0.42640 0.01210
O44 -0.25247 0.37369 -0.41120 0.01060
O45 -0.46102 0.12483 -0.45810 0.01060
O46 -0.22031 0.13275 0.41260 0.01190
O47 0.00772 0.20532 0.44450 0.01410
O48 -0.36028 0.32681 -0.47400 0.01050
O49 -0.21318 0.30361 -0.45430 0.01090
O50 -0.56998 0.17408 -0.43400 0.01150
O51 -0.43645 0.19411 0.45240 0.01500
O52 -0.28956 0.19726 0.41370 0.01330
O53 -0.13776 0.19154 0.40950 0.01350
O54 -0.36350 0.25836 0.43210 0.01240
O55 -0.09811 0.25905 -0.53910 0.01570
O56 -0.39973 0.50000 -0.42600 0.01180
O57 -0.11105 0.50000 -0.39930 0.01050
O58 0.16517 0.50000 -0.56770 0.01110
O59 -0.59232 0.50000 -0.57300 0.01120
H2 0.10100 0.00000 0.28310 0.01646
H3 -0.27300 0.50000 -0.20240 0.01489
H4 -0.22000 0.45100 0.31740 0.01616
H6 -0.04400 0.50000 0.31340 0.01629
H7 0.03300 0.50000 -0.22500 0.01498
H9 -0.28600 0.04910 -0.27710 0.01515
H10 -0.20700 0.00000 0.22700 0.01543
H11 -0.10600 0.00000 -0.28000 0.01620
H13 0.07400 0.14100 -0.24000 0.01465
H14 0.11000 0.08770 0.27610 0.01604
H16 -0.23000 0.36430 0.29220 0.01693
H17 -0.12400 0.36510 -0.22490 0.01551
H18 -0.06100 0.40900 0.29240 0.01684
H20 -0.35970 0.12980 0.21100 0.01478
H21 -0.28700 0.13260 -0.30060 0.01623
H23 -0.11200 0.09580 -0.27980 0.01465
H24 -0.06400 0.13320 0.23480 0.01613
H25 -0.46080 0.27030 -0.25970 0.01407
H28 -0.21800 0.26930 0.23290 0.01511
H30 -0.55000 0.18690 0.24710 0.01544
H33 -0.28300 0.23100 -0.29100 0.01481
H35 -0.10700 0.18630 -0.29080 0.01492

loop_
_cod_related_entry_id
_cod_related_entry_database
_cod_related_entry_code
1 AMCSD 0020609
